data_4102688
loop_
_publ_author_name
'Yandong Zhang'
'Samuel J. Danishefsky'

_publ_section_title
;
 Total Synthesis of (\+-)-Aplykurodinone-1: Traceless Stereochemical
 Guidance
;
_journal_name_full 'Journal of the American Chemical Society'
_journal_page_first 9928
_journal_page_last 9928
_journal_paper_doi 10.1021/ja105280j
_journal_volume 132
_journal_year 2010
_chemical_formula_sum 'C20 H28 O3'
_chemical_formula_weight 316.42
_chemical_name_systematic
; 
 ? 
;
_space_group_IT_number 14
_symmetry_cell_setting monoclinic
_symmetry_space_group_name_Hall '-P 2ybc'
_symmetry_space_group_name_H-M 'P 1 21/c 1'
_atom_sites_solution_hydrogens geom
_atom_sites_solution_primary direct
_atom_sites_solution_secondary difmap
_audit_creation_method SHELXL-97
_cell_angle_alpha 90.00
_cell_angle_beta 112.131(2)
_cell_angle_gamma 90.00
_cell_formula_units_Z 4
_cell_length_a 10.9460(16)
_cell_length_b 15.700(2)
_cell_length_c 10.6744(16)
_cell_measurement_reflns_used 7112
_cell_measurement_temperature 125(2)
_cell_measurement_theta_max 30.54
_cell_measurement_theta_min 2.59
_cell_volume 1699.3(4)
_computing_cell_refinement 'Bruker SAINT'
_computing_data_collection 'Bruker APEX2'
_computing_data_reduction 'Bruker SAINT'
_computing_molecular_graphics 'Bruker SHELXTL'
_computing_publication_material 'Bruker SHELXTL'
_computing_structure_refinement 'SHELXL-97 (Sheldrick, 2008)'
_computing_structure_solution 'SHELXS-97 (Sheldrick, 2008)'
_diffrn_ambient_temperature 125(2)
_diffrn_measured_fraction_theta_full 0.998
_diffrn_measured_fraction_theta_max 0.998
_diffrn_measurement_device_type 'Bruker APEX-II CCD'
_diffrn_measurement_method '\f and \w scans'
_diffrn_radiation_monochromator graphite
_diffrn_radiation_source 'fine-focus sealed tube'
_diffrn_radiation_type MoK\a
_diffrn_radiation_wavelength 0.71073
_diffrn_reflns_av_R_equivalents 0.0682
_diffrn_reflns_av_sigmaI/netI 0.0555
_diffrn_reflns_limit_h_max 15
_diffrn_reflns_limit_h_min -15
_diffrn_reflns_limit_k_max 22
_diffrn_reflns_limit_k_min -22
_diffrn_reflns_limit_l_max 15
_diffrn_reflns_limit_l_min -15
_diffrn_reflns_number 27367
_diffrn_reflns_theta_full 30.69
_diffrn_reflns_theta_max 30.69
_diffrn_reflns_theta_min 2.01
_exptl_absorpt_coefficient_mu 0.081
_exptl_absorpt_correction_T_max 0.9960
_exptl_absorpt_correction_T_min 0.9863
_exptl_absorpt_correction_type empirical
_exptl_absorpt_process_details SADABS
_exptl_crystal_colour COLORLESS
_exptl_crystal_density_diffrn 1.237
_exptl_crystal_density_method 'not measured'
_exptl_crystal_description BLOCK
_exptl_crystal_F_000 688
_exptl_crystal_size_max 0.17
_exptl_crystal_size_mid 0.16
_exptl_crystal_size_min 0.05
_refine_diff_density_max 0.465
_refine_diff_density_min -0.261
_refine_diff_density_rms 0.054
_refine_ls_extinction_method none
_refine_ls_goodness_of_fit_ref 1.031
_refine_ls_hydrogen_treatment constr
_refine_ls_matrix_type full
_refine_ls_number_parameters 211
_refine_ls_number_reflns 5272
_refine_ls_number_restraints 0
_refine_ls_restrained_S_all 1.031
_refine_ls_R_factor_all 0.0852
_refine_ls_R_factor_gt 0.0499
_refine_ls_shift/su_max 0.000
_refine_ls_shift/su_mean 0.000
_refine_ls_structure_factor_coef Fsqd
_refine_ls_weighting_details 'calc w=1/[\s^2^(Fo^2^)+(0.0624P)^2^+0.2236P] where P=(Fo^2^+2Fc^2^)/3'
_refine_ls_weighting_scheme calc
_refine_ls_wR_factor_gt 0.1161
_refine_ls_wR_factor_ref 0.1323
_reflns_number_gt 3588
_reflns_number_total 5272
_reflns_threshold_expression >2sigma(I)
_cod_data_source_file ja105280j_si_003.cif
_cod_data_source_block yds10
_cod_depositor_comments
;
The following automatic conversions were performed:

'_exptl_absorpt_correction_type' value 'EMPIRICAL' changed to
'empirical' according to the built-in table from CIF Core dictionary
named 'cif_core.dic' version 2.4.1 from
2010-06-29.

'_refine_ls_hydrogen_treatment' value 'CONSTR' changed
to 'constr' according to the built-in table from CIF Core dictionary
named 'cif_core.dic' version 2.4.1 from 2010-06-29.

Automatic conversion script
Id: cif_fix_values 1715 2011-07-08 13:25:40Z adriana 
;
_cod_original_cell_volume 1699.2(4)
_cod_database_code 4102688

loop_
_symmetry_equiv_pos_as_xyz
'x, y, z'
'-x, y+1/2, -z+1/2'
'-x, -y, -z'
'x, -y-1/2, z-1/2'

loop_
_atom_site_label
_atom_site_type_symbol
_atom_site_fract_x
_atom_site_fract_y
_atom_site_fract_z
_atom_site_U_iso_or_equiv
_atom_site_adp_type
_atom_site_occupancy
_atom_site_symmetry_multiplicity
_atom_site_calc_flag
_atom_site_refinement_flags
O1 O -0.05593(10) -0.23130(6) -0.47030(10) 0.0231(2) Uani 1 1 d .
O2 O -0.20177(11) -0.18659(7) -0.66871(10) 0.0274(2) Uani 1 1 d .
O3 O -0.07372(10) 0.07964(6) -0.38042(10) 0.0239(2) Uani 1 1 d .
C1 C -0.14831(14) -0.17632(9) -0.54818(14) 0.0209(3) Uani 1 1 d .
C2 C -0.17160(14) -0.10702(9) -0.46250(14) 0.0212(3) Uani 1 1 d .
H2A H -0.2576 -0.1150 -0.4534 0.025 Uiso 1 1 calc R
H2B H -0.1706 -0.0504 -0.5028 0.025 Uiso 1 1 calc R
C3 C -0.05817(13) -0.11506(8) -0.32502(13) 0.0173(3) Uani 1 1 d .
H3A H -0.0928 -0.1091 -0.2512 0.021 Uiso 1 1 calc R
C4 C -0.00978(14) -0.20726(8) -0.32777(13) 0.0193(3) Uani 1 1 d .
H4A H -0.0511 -0.2456 -0.2800 0.023 Uiso 1 1 calc R
C5 C 0.13831(15) -0.21635(9) -0.26440(14) 0.0229(3) Uani 1 1 d .
H5A H 0.1785 -0.1968 -0.3284 0.027 Uiso 1 1 calc R
H5B H 0.1624 -0.2768 -0.2422 0.027 Uiso 1 1 calc R
C6 C 0.18907(15) -0.16228(8) -0.13555(14) 0.0204(3) Uani 1 1 d .
H6A H 0.2833 -0.1753 -0.0844 0.024 Uiso 1 1 calc R
H6B H 0.1396 -0.1772 -0.0777 0.024 Uiso 1 1 calc R
C7 C 0.17336(13) -0.06594(8) -0.16822(13) 0.0160(3) Uani 1 1 d .
C8 C 0.05391(13) -0.05039(8) -0.30325(13) 0.0154(3) Uani 1 1 d .
H8A H 0.0835 -0.0523 -0.3812 0.019 Uiso 1 1 calc R
C9 C 0.00555(13) 0.03865(8) -0.28919(13) 0.0168(3) Uani 1 1 d .
C10 C 0.07068(14) 0.06791(8) -0.14492(13) 0.0177(3) Uani 1 1 d .
H10A H 0.0048 0.0921 -0.1119 0.021 Uiso 1 1 calc R
H10B H 0.1384 0.1117 -0.1366 0.021 Uiso 1 1 calc R
C11 C 0.13421(13) -0.01241(8) -0.06468(12) 0.0149(3) Uani 1 1 d .
H11A H 0.0619 -0.0445 -0.0499 0.018 Uiso 1 1 calc R
C12 C 0.23910(13) 0.00411(8) 0.07469(13) 0.0174(3) Uani 1 1 d .
C13 C 0.31074(14) -0.07326(9) 0.15228(14) 0.0207(3) Uani 1 1 d .
H13A H 0.3670 -0.0960 0.1060 0.025 Uiso 1 1 calc R
H13B H 0.2441 -0.1174 0.1462 0.025 Uiso 1 1 calc R
C14 C 0.39718(15) -0.06091(10) 0.30150(14) 0.0257(3) Uani 1 1 d .
H14A H 0.4592 -0.0132 0.3107 0.031 Uiso 1 1 calc R
H14B H 0.3409 -0.0458 0.3522 0.031 Uiso 1 1 calc R
C15 C 0.47393(14) -0.14027(10) 0.36111(14) 0.0234(3) Uani 1 1 d .
H15A H 0.5264 -0.1625 0.3153 0.028 Uiso 1 1 calc R
C16 C 0.47784(14) -0.18358(9) 0.47020(14) 0.0213(3) Uani 1 1 d .
C17 C 0.56518(15) -0.26083(10) 0.51755(16) 0.0281(3) Uani 1 1 d .
H17A H 0.6084 -0.2729 0.4541 0.042 Uiso 1 1 calc R
H17B H 0.5116 -0.3100 0.5217 0.042 Uiso 1 1 calc R
H17C H 0.6322 -0.2499 0.6076 0.042 Uiso 1 1 calc R
C18 C 0.40113(16) -0.16031(10) 0.55589(16) 0.0278(3) Uani 1 1 d .
H18A H 0.3449 -0.1110 0.5162 0.042 Uiso 1 1 calc R
H18B H 0.4624 -0.1461 0.6474 0.042 Uiso 1 1 calc R
H18C H 0.3460 -0.2086 0.5600 0.042 Uiso 1 1 calc R
C19 C 0.29878(14) -0.03026(9) -0.18116(14) 0.0217(3) Uani 1 1 d .
H19A H 0.3207 -0.0643 -0.2468 0.033 Uiso 1 1 calc R
H19B H 0.3719 -0.0327 -0.0930 0.033 Uiso 1 1 calc R
H19C H 0.2837 0.0290 -0.2120 0.033 Uiso 1 1 calc R
C20 C 0.26110(15) 0.08193(9) 0.12784(14) 0.0229(3) Uani 1 1 d .
H20A H 0.3235 0.0902 0.2172 0.028 Uiso 1 1 calc R
H20B H 0.2144 0.1292 0.0764 0.028 Uiso 1 1 calc R

loop_
_atom_site_aniso_label
_atom_site_aniso_U_11
_atom_site_aniso_U_22
_atom_site_aniso_U_33
_atom_site_aniso_U_23
_atom_site_aniso_U_13
_atom_site_aniso_U_12
O1 0.0303(6) 0.0175(5) 0.0187(5) -0.0030(4) 0.0060(4) -0.0014(4)
O2 0.0289(6) 0.0313(6) 0.0186(5) -0.0025(4) 0.0051(4) -0.0069(5)
O3 0.0265(5) 0.0189(5) 0.0213(5) 0.0039(4) 0.0035(4) 0.0041(4)
C1 0.0212(7) 0.0197(7) 0.0214(7) 0.0006(5) 0.0077(6) -0.0060(5)
C2 0.0200(7) 0.0206(7) 0.0207(7) -0.0016(5) 0.0048(5) -0.0021(5)
C3 0.0188(6) 0.0159(6) 0.0176(6) -0.0004(5) 0.0072(5) -0.0016(5)
C4 0.0271(7) 0.0135(6) 0.0171(6) -0.0014(5) 0.0079(6) -0.0030(5)
C5 0.0284(8) 0.0153(6) 0.0231(7) -0.0018(5) 0.0076(6) 0.0042(6)
C6 0.0236(7) 0.0148(6) 0.0197(7) -0.0001(5) 0.0048(5) 0.0039(5)
C7 0.0175(6) 0.0142(6) 0.0152(6) 0.0002(5) 0.0049(5) 0.0014(5)
C8 0.0174(6) 0.0138(6) 0.0147(6) 0.0009(5) 0.0056(5) 0.0006(5)
C9 0.0177(6) 0.0150(6) 0.0181(6) 0.0015(5) 0.0071(5) -0.0010(5)
C10 0.0220(7) 0.0143(6) 0.0167(6) 0.0012(5) 0.0071(5) 0.0025(5)
C11 0.0174(6) 0.0132(6) 0.0142(6) 0.0004(5) 0.0059(5) 0.0005(5)
C12 0.0177(6) 0.0180(6) 0.0165(6) 0.0016(5) 0.0065(5) 0.0009(5)
C13 0.0229(7) 0.0183(6) 0.0177(6) 0.0018(5) 0.0042(5) 0.0013(5)
C14 0.0255(7) 0.0266(7) 0.0198(7) 0.0009(6) 0.0026(6) 0.0046(6)
C15 0.0196(7) 0.0276(7) 0.0197(7) 0.0002(6) 0.0036(5) 0.0039(6)
C16 0.0169(6) 0.0224(7) 0.0198(7) -0.0020(5) 0.0014(5) -0.0009(5)
C17 0.0235(8) 0.0268(8) 0.0308(8) 0.0059(6) 0.0068(6) 0.0021(6)
C18 0.0277(8) 0.0304(8) 0.0256(8) -0.0021(6) 0.0103(6) -0.0023(6)
C19 0.0194(7) 0.0252(7) 0.0217(7) -0.0026(6) 0.0090(6) -0.0008(6)
C20 0.0260(7) 0.0199(7) 0.0198(7) -0.0009(5) 0.0050(6) -0.0001(6)

loop_
_atom_type_symbol
_atom_type_description
_atom_type_scat_dispersion_real
_atom_type_scat_dispersion_imag
_atom_type_scat_source
C C 0.0033 0.0016 'International Tables Vol C Tables 4.2.6.8 and 6.1.1.4'
H H 0.0000 0.0000 'International Tables Vol C Tables 4.2.6.8 and 6.1.1.4'
O O 0.0106 0.0060 'International Tables Vol C Tables 4.2.6.8 and 6.1.1.4'

loop_
_geom_angle_atom_site_label_1
_geom_angle_atom_site_label_2
_geom_angle_atom_site_label_3
_geom_angle
C1 O1 C4 111.15(11)
O2 C1 O1 121.38(13)
O2 C1 C2 128.30(14)
O1 C1 C2 110.31(12)
C1 C2 C3 105.16(11)
C2 C3 C8 113.75(11)
C2 C3 C4 102.67(10)
C8 C3 C4 111.15(11)
O1 C4 C5 109.51(11)
O1 C4 C3 105.98(10)
C5 C4 C3 113.44(11)
C4 C5 C6 108.36(12)
C5 C6 C7 111.56(11)
C19 C7 C6 110.46(11)
C19 C7 C8 109.06(11)
C6 C7 C8 110.19(10)
C19 C7 C11 110.97(10)
C6 C7 C11 113.64(11)
C8 C7 C11 102.17(10)
C9 C8 C3 109.47(11)
C9 C8 C7 104.75(10)
C3 C8 C7 112.28(10)
O3 C9 C10 125.32(12)
O3 C9 C8 125.22(12)
C10 C9 C8 109.46(11)
C9 C10 C11 105.10(10)
C12 C11 C10 114.95(11)
C12 C11 C7 118.29(11)
C10 C11 C7 103.48(10)
C20 C12 C13 122.07(12)
C20 C12 C11 121.51(12)
C13 C12 C11 116.32(11)
C12 C13 C14 117.30(12)
C15 C14 C13 111.34(12)
C16 C15 C14 128.34(14)
C15 C16 C18 124.47(14)
C15 C16 C17 120.64(14)
C18 C16 C17 114.89(13)

loop_
_geom_bond_atom_site_label_1
_geom_bond_atom_site_label_2
_geom_bond_distance
O1 C1 1.3510(17)
O1 C4 1.4606(16)
O2 C1 1.2068(17)
O3 C9 1.2160(16)
C1 C2 1.504(2)
C2 C3 1.5291(19)
C3 C8 1.5412(18)
C3 C4 1.5454(19)
C4 C5 1.510(2)
C5 C6 1.5314(19)
C6 C7 1.5471(18)
C7 C19 1.5365(19)
C7 C8 1.5578(18)
C7 C11 1.5711(18)
C8 C9 1.5221(18)
C9 C10 1.5046(18)
C10 C11 1.5358(17)
C11 C12 1.5205(18)
C12 C20 1.3302(19)
C12 C13 1.5123(18)
C13 C14 1.5279(19)
C14 C15 1.503(2)
C15 C16 1.335(2)
C16 C18 1.501(2)
C16 C17 1.509(2)
